data_2103228
loop_
_publ_author_name
'Kelly, Craig J.'
'Skakle, Janet M. S.'
'Wardell, James L.'
'Wardell, Solange M. S. V.'
'Low, John N.'
'Glidewell, Christopher'

_publ_section_title
;
 Iodo-nitroarenesulfonamides: interplay of hard and soft hydrogen
 bonds, I&#x00B7;&#x00B7;&#x00B7;O interactions and aromatic
 \p&#x00B7;&#x00B7;&#x00B7;\p stacking interactions
;
_journal_issue 1
_journal_name_full 'Acta Crystallographica Section B'
_journal_page_first 94
_journal_page_last 108
_journal_paper_doi 10.1107/S0108768101016858
_journal_volume 58
_journal_year 2002
_chemical_formula_moiety 'C12 H9 I N2 O4 S'
_chemical_formula_sum 'C12 H9 I N2 O4 S'
_chemical_formula_weight 404.17
_chemical_name_systematic
;
N-(4'-Nitrophenylsulfonyl)-4-iodoaniline
;
_space_group_IT_number 9
_symmetry_cell_setting monoclinic
_symmetry_space_group_name_Hall 'C -2yc'
_symmetry_space_group_name_H-M 'C 1 c 1'
_atom_sites_solution_hydrogens geom
_atom_sites_solution_primary direct
_atom_sites_solution_secondary difmap
_cell_angle_alpha 90.00
_cell_angle_beta 96.8350(13)
_cell_angle_gamma 90.00
_cell_formula_units_Z 4
_cell_length_a 5.02460(10)
_cell_length_b 13.0735(4)
_cell_length_c 20.8840(6)
_cell_measurement_reflns_used 2659
_cell_measurement_temperature 150(2)
_cell_measurement_theta_max 28.31
_cell_measurement_theta_min 1.96
_cell_volume 1362.10(6)
_computing_cell_refinement 'DENZO-SMN (Otwinowski & Minor, 1997)'
_computing_data_collection 'Kappa-CCD server software (Nonius, 1997)'
_computing_data_reduction 'DENZO-SMN (Otwinowski & Minor, 1997)'
_computing_molecular_graphics 'PLATON (Spek, 2001)'
_computing_publication_material 'SHELXL-97 (Sheldrick, 1997b) and PRPKAPPA (Ferguson, 1999)'
_computing_structure_refinement 'SHELXL-97 (Sheldrick, 1997b)'
_computing_structure_solution 'SHELXS-97 (Sheldrick, 1997a)'
_diffrn_ambient_temperature 150(2)
_diffrn_measured_fraction_theta_full .911
_diffrn_measured_fraction_theta_max .911
_diffrn_measurement_device_type Kappa-CCD
_diffrn_measurement_method '\f scans, and \w scans with \k offsets'
_diffrn_radiation_monochromator graphite
_diffrn_radiation_source 'fine-focus sealed X-ray tube'
_diffrn_radiation_type 'Mo K\a'
_diffrn_radiation_wavelength .71073
_diffrn_reflns_av_R_equivalents .0613
_diffrn_reflns_av_sigmaI/netI .0477
_diffrn_reflns_limit_h_max 5
_diffrn_reflns_limit_h_min -6
_diffrn_reflns_limit_k_max 16
_diffrn_reflns_limit_k_min -16
_diffrn_reflns_limit_l_max 26
_diffrn_reflns_limit_l_min -27
_diffrn_reflns_number 7110
_diffrn_reflns_theta_full 28.31
_diffrn_reflns_theta_max 28.31
_diffrn_reflns_theta_min 1.96
_diffrn_standards_decay_% 0
_exptl_absorpt_coefficient_mu 2.518
_exptl_absorpt_correction_T_max .7868
_exptl_absorpt_correction_T_min .5188
_exptl_absorpt_correction_type multi-scan
_exptl_absorpt_process_details 'DENZO-SMN (Otwinowski & Minor, 1997)'
_exptl_crystal_colour colourless
_exptl_crystal_density_diffrn 1.971
_exptl_crystal_density_method 'not measured'
_exptl_crystal_description block
_exptl_crystal_F_000 784
_exptl_crystal_size_max .30
_exptl_crystal_size_mid .20
_exptl_crystal_size_min .10
_refine_diff_density_max .725
_refine_diff_density_min -.993
_refine_ls_abs_structure_details 'Flack (1983), 948 Friedel pairs'
_refine_ls_abs_structure_Flack .00(2)
_refine_ls_extinction_coef .0083(6)
_refine_ls_extinction_expression Fc^*^=kFc[1+0.001xFc^2^\l^3^/sin(2\q)]^-1/4^
_refine_ls_extinction_method SHELXL
_refine_ls_goodness_of_fit_ref 1.118
_refine_ls_hydrogen_treatment constr
_refine_ls_matrix_type full
_refine_ls_number_parameters 182
_refine_ls_number_reflns 2659
_refine_ls_number_restraints 2
_refine_ls_restrained_S_all 1.117
_refine_ls_R_factor_all .0304
_refine_ls_R_factor_gt .0279
_refine_ls_shift/su_max .000
_refine_ls_shift/su_mean .000
_refine_ls_structure_factor_coef Fsqd
_refine_ls_weighting_details 'w=1/[\s^2^(Fo^2^)+(0.0535P)^2^+0.5195P] where P=(Fo^2^+2Fc^2^)/3'
_refine_ls_weighting_scheme calc
_refine_ls_wR_factor_gt .0716
_refine_ls_wR_factor_ref .0836
_reflns_number_gt 2610
_reflns_number_total 2659
_reflns_threshold_expression >2\s(I)
_cod_data_source_file na0127.cif
_cod_data_source_block II
_cod_depositor_comments
;
The following automatic conversions were performed:
'_exptl_absorpt_correction_type' value 'Multi-scan' changed to
'multi-scan' according to
'/home/saulius/struct/CIF-dictionaries/cif_core.dic' dictionary named
'cif_core.dic' version 2.4.1 from 2010-06-29.

Automatic conversion script
Id: cif_fix_enum 1527 2010-12-29 10:47:43Z saulius 

The following automatic conversions were performed:

'_exptl_absorpt_correction_type' value 'Multi-scan' changed to
'multi-scan' according to
/home/saulius/struct/CIF-dictionaries/cif_core.dic dictionary named
'cif_core.dic' version 2.4.1 from 2010-06-29.

Automatic conversion script
Id: cif_fix_values 1715 2011-07-08 13:25:40Z adriana 
;
_cod_original_sg_symbol_H-M Cc
_cod_database_code 2103228
_cod_database_fobs_code 2103228

loop_
_symmetry_equiv_pos_as_xyz
'x, y, z'
'x, -y, z+1/2'
'x+1/2, y+1/2, z'
'x+1/2, -y+1/2, z+1/2'

loop_
_atom_site_label
_atom_site_fract_x
_atom_site_fract_y
_atom_site_fract_z
_atom_site_U_iso_or_equiv
_atom_site_adp_type
_atom_site_calc_flag
_atom_site_refinement_flags
_atom_site_occupancy
_atom_site_type_symbol
I4 1.00189(6) .165320(18) .50040(3) .02354(13) Uani d . 1 I
C11 .7962(9) -.1346(4) .6261(2) .0163(8) Uani d . 1 C
C12 .6522(9) -.0447(4) .6337(2) .0213(9) Uani d . 1 C
C13 .7072(10) .0412(4) .5972(2) .0241(10) Uani d . 1 C
C14 .9056(10) .0361(3) .5541(2) .0200(9) Uani d . 1 C
C15 1.0498(10) -.0543(4) .5463(2) .0221(9) Uani d . 1 C
C16 .9911(10) -.1390(4) .5826(2) .0222(9) Uani d . 1 C
N1 .7456(7) -.2241(3) .66379(18) .0167(7) Uani d . 1 N
S1 .93999(18) -.24372(7) .72887(5) .0146(2) Uani d . 1 S
O11 .8585(7) -.3395(2) .75508(19) .0197(7) Uani d . 1 O
O12 1.2101(6) -.2303(3) .71241(16) .0209(6) Uani d . 1 O
C21 .8647(9) -.1437(4) .7818(2) .0155(8) Uani d . 1 C
C22 .6656(10) -.1589(3) .8240(2) .0167(9) Uani d . 1 C
C23 .5855(9) -.0775(4) .8606(2) .0179(8) Uani d . 1 C
C24 .7111(9) .0156(3) .8544(2) .0176(8) Uani d . 1 C
C25 .9115(9) .0317(4) .8136(2) .0213(9) Uani d . 1 C
C26 .9925(9) -.0499(3) .7769(2) .0190(9) Uani d . 1 C
N2 .6249(8) .1034(3) .89235(19) .0221(8) Uani d . 1 N
O21 .4278(9) .0929(3) .9229(2) .0411(10) Uani d . 1 O
O22 .7493(10) .1840(3) .8900(2) .0349(10) Uani d . 1 O
H12 .5209 -.0419 .6629 .026 Uiso calc R 1 H
H13 .6113 .1030 .6012 .029 Uiso calc R 1 H
H15 1.1821 -.0575 .5175 .027 Uiso calc R 1 H
H16 1.0844 -.2013 .5781 .027 Uiso calc R 1 H
H1 .6127 -.2661 .6513 .020 Uiso calc R 1 H
H22 .5871 -.2245 .8273 .020 Uiso calc R 1 H
H23 .4509 -.0856 .8885 .021 Uiso calc R 1 H
H25 .9909 .0973 .8109 .026 Uiso calc R 1 H
H26 1.1297 -.0416 .7497 .023 Uiso calc R 1 H

loop_
_atom_site_aniso_label
_atom_site_aniso_U_11
_atom_site_aniso_U_22
_atom_site_aniso_U_33
_atom_site_aniso_U_12
_atom_site_aniso_U_13
_atom_site_aniso_U_23
I4 .03314(19) .02021(16) .01701(16) -.00546(12) .00193(10) .00258(11)
C11 .016(2) .019(2) .014(2) -.0039(17) .0027(16) -.0017(17)
C12 .022(2) .021(2) .022(2) .0035(17) .0099(17) .0020(17)
C13 .026(2) .022(2) .025(2) .0036(18) .0069(18) .0033(19)
C14 .028(2) .016(2) .0151(19) -.0034(17) -.0005(16) .0001(15)
C15 .026(2) .021(2) .021(2) -.0028(18) .0094(18) .0007(17)
C16 .027(3) .019(2) .022(2) -.0003(19) .0104(19) -.0019(18)
N1 .0127(16) .0191(18) .0181(17) -.0040(14) .0017(13) .0008(14)
S1 .0122(4) .0136(4) .0186(4) .0001(3) .0040(3) .0001(4)
O11 .0198(19) .0151(18) .0246(19) .0014(10) .0045(14) .0020(11)
O12 .0145(15) .0227(16) .0264(16) .0021(12) .0059(12) -.0003(13)
C21 .013(2) .0188(18) .014(2) .0011(16) .0000(16) -.0003(16)
C22 .020(2) .014(2) .016(2) -.0029(15) .0058(18) .0029(14)
C23 .018(2) .022(2) .0145(18) .0001(17) .0060(15) .0020(16)
C24 .025(2) .015(2) .0137(18) .0007(17) .0035(16) -.0016(15)
C25 .022(2) .017(2) .026(2) -.0033(17) .0057(18) -.0034(17)
C26 .019(2) .017(2) .023(2) -.0023(16) .0102(17) .0012(17)
N2 .030(2) .0188(19) .0183(17) -.0002(15) .0077(15) -.0019(14)
O21 .053(3) .033(2) .044(2) -.0058(19) .034(2) -.0089(19)
O22 .044(3) .0237(18) .041(3) -.0085(17) .018(2) -.0114(17)

loop_
_atom_type_symbol
_atom_type_description
_atom_type_scat_dispersion_real
_atom_type_scat_dispersion_imag
_atom_type_scat_source
C C .0033 .0016 'International Tables Vol C Tables 4.2.6.8 and 6.1.1.4'
H H .0000 .0000 'International Tables Vol C Tables 4.2.6.8 and 6.1.1.4'
I I -.4742 1.8119 'International Tables Vol C Tables 4.2.6.8 and 6.1.1.4'
N N .0061 .0033 'International Tables Vol C Tables 4.2.6.8 and 6.1.1.4'
O O .0106 .0060 'International Tables Vol C Tables 4.2.6.8 and 6.1.1.4'
S S .1246 .1234 'International Tables Vol C Tables 4.2.6.8 and 6.1.1.4'

loop_
_geom_angle_atom_site_label_1
_geom_angle_atom_site_label_2
_geom_angle_atom_site_label_3
_geom_angle
_geom_angle_publ_flag
C12 C11 C16 120.9(4) no
C12 C11 N1 119.4(4) no
C16 C11 N1 119.7(4) no
C11 C12 C13 118.2(4) no
C11 C12 H12 120.9 no
C13 C12 H12 120.9 no
C12 C13 C14 120.4(5) no
C12 C13 H13 119.8 no
C14 C13 H13 119.8 no
C15 C14 C13 121.4(4) no
C15 C14 I4 117.2(3) no
C13 C14 I4 121.3(4) no
C16 C15 C14 117.4(4) no
C16 C15 H15 121.3 no
C14 C15 H15 121.3 no
C15 C16 C11 121.7(5) no
C15 C16 H16 119.2 no
C11 C16 H16 119.2 no
C11 N1 S1 117.6(3) no
C11 N1 H1 121.2 no
S1 N1 H1 121.2 no
O11 S1 O12 120.7(2) no
O11 S1 N1 106.8(2) no
O12 S1 N1 105.88(19) no
O11 S1 C21 108.1(2) no
O12 S1 C21 109.4(2) no
N1 S1 C21 104.8(2) no
C26 C21 C22 122.1(4) no
C26 C21 S1 117.8(3) no
C22 C21 S1 119.9(3) no
C23 C22 C21 120.1(4) no
C23 C22 H22 119.9 no
C21 C22 H22 119.9 no
C24 C23 C22 117.0(4) no
C24 C23 H23 121.5 no
C22 C23 H23 121.5 no
C23 C24 C25 123.7(4) no
C23 C24 N2 117.6(4) no
C25 C24 N2 118.7(4) no
C26 C25 C24 119.4(4) no
C26 C25 H25 120.3 no
C24 C25 H25 120.3 no
C21 C26 C25 117.6(4) no
C21 C26 H26 121.2 no
C25 C26 H26 121.2 no
O22 N2 O21 123.7(4) no
O22 N2 C24 117.2(4) no
O21 N2 C24 119.1(4) no

loop_
_geom_bond_atom_site_label_1
_geom_bond_atom_site_label_2
_geom_bond_distance
_geom_bond_publ_flag
I4 C14 2.115(4) no
C11 C12 1.399(7) no
C11 C16 1.414(6) no
C11 N1 1.449(6) no
C12 C13 1.404(7) no
C12 H12 .9500 no
C13 C14 1.422(6) no
C13 H13 .9500 no
C14 C15 1.406(7) no
C15 C16 1.393(7) no
C15 H15 .9500 no
C16 H16 .9500 no
N1 S1 1.597(4) no
N1 H1 .8800 no
S1 O11 1.445(3) no
S1 O12 1.450(3) no
S1 C21 1.782(5) no
C21 C26 1.394(6) no
C21 C22 1.424(6) no
C22 C23 1.397(6) no
C22 H22 .9500 no
C23 C24 1.384(6) no
C23 H23 .9500 no
C24 C25 1.410(6) no
C24 N2 1.489(6) no
C25 C26 1.401(6) no
C25 H25 .9500 no
C26 H26 .9500 no
N2 O22 1.229(6) no
N2 O21 1.248(6) no

loop_
_geom_hbond_atom_site_label_D
_geom_hbond_atom_site_label_H
_geom_hbond_atom_site_label_A
_geom_hbond_site_symmetry_A
_geom_hbond_distance_DH
_geom_hbond_distance_HA
_geom_hbond_distance_DA
_geom_hbond_angle_DHA
_geom_hbond_publ_flag
C15 H15 O21 2_654 .95 2.49 3.416(6) 164 y
C25 H25 O11 3_555 .95 2.44 3.167(6) 133 y

loop_
_cod_related_entry_id
_cod_related_entry_database
_cod_related_entry_code
1 ChemSpider 943367
